data_7060020
loop_
_publ_author_name
'Das, Manik'
'Mukherjee, Somali'
'Koley, Biplab'
'Choudhuri, Indranil'
'Bhattacharyya, Nandan'
'Roy, Pritam'
'Samanta, Bidhan Chandra'
'Barai, Manas'
'Maity, Tithi'

_publ_section_title
;
 Developing novel zinc(ii) and copper(ii) Schiff base complexes: combined
 experimental and theoretical investigation on their DNA/protein binding
 efficacy and anticancer activity
;
_journal_issue 42
_journal_name_full 'New Journal of Chemistry'
_journal_page_first 18347
_journal_page_last 18361
_journal_paper_doi 10.1039/D0NJ03844J
_journal_volume 44
_journal_year 2020
_chemical_formula_moiety 'C28 H40 N16 O2 Zn2'
_chemical_formula_sum 'C28 H40 N16 O2 Zn2'
_chemical_formula_weight 763.54
_space_group_crystal_system monoclinic
_space_group_IT_number 14
_space_group_name_Hall '-P 2ybc'
_space_group_name_H-M_alt 'P 1 21/c 1'
_atom_sites_solution_hydrogens geom
_audit_creation_date 2020-07-14
_audit_creation_method
;
Olex2 1.2
(compiled 2018.05.29 svn.r3508 for OlexSys, GUI svn.r5506)
;
_audit_update_record
;
2020-07-20 deposited with the CCDC.	2020-09-24 downloaded from the CCDC.
;
_cell_angle_alpha 90
_cell_angle_beta 94.878(7)
_cell_angle_gamma 90
_cell_formula_units_Z 2
_cell_length_a 11.5185(17)
_cell_length_b 10.0260(15)
_cell_length_c 14.789(2)
_cell_measurement_reflns_used 9996
_cell_measurement_temperature 296(2)
_cell_measurement_theta_max 30.507
_cell_measurement_theta_min 2.698
_cell_volume 1701.7(4)
_computing_data_collection 'Bruker D8 Quest'
_computing_data_reduction SAINT
_computing_molecular_graphics 'Mercury 3.8'
_computing_publication_material 'Olex2 (Dolomanov et al., 2009)'
_computing_structure_refinement 'SHELXL 2018/3 (Sheldrick, 2018)'
_computing_structure_solution 'SHELXT 2014/4 (Sheldrick, 2014)'
_diffrn_ambient_temperature 296.15
_diffrn_measured_fraction_theta_full 0.996
_diffrn_measured_fraction_theta_max 0.991
_diffrn_measurement_device_type 'Bruker D8 QUEST'
_diffrn_measurement_method 'Omega scan'
_diffrn_radiation_type MoK\a
_diffrn_radiation_wavelength 0.71073
_diffrn_reflns_av_R_equivalents 0.0404
_diffrn_reflns_av_unetI/netI 0.0237
_diffrn_reflns_Laue_measured_fraction_full 0.996
_diffrn_reflns_Laue_measured_fraction_max 0.991
_diffrn_reflns_limit_h_max 16
_diffrn_reflns_limit_h_min -16
_diffrn_reflns_limit_k_max 14
_diffrn_reflns_limit_k_min -14
_diffrn_reflns_limit_l_max 20
_diffrn_reflns_limit_l_min -21
_diffrn_reflns_number 34236
_diffrn_reflns_point_group_measured_fraction_full 0.996
_diffrn_reflns_point_group_measured_fraction_max 0.991
_diffrn_reflns_theta_full 25.500
_diffrn_reflns_theta_max 30.507
_diffrn_reflns_theta_min 2.698
_exptl_absorpt_coefficient_mu 1.463
_exptl_absorpt_correction_T_max 0.823
_exptl_absorpt_correction_T_min 0.798
_exptl_absorpt_correction_type multi-scan
_exptl_absorpt_process_details SADABS
_exptl_crystal_colour yellow
_exptl_crystal_colour_primary yellow
_exptl_crystal_density_diffrn 1.490
_exptl_crystal_density_method 'not measured'
_exptl_crystal_description rectangular
_exptl_crystal_F_000 792
_exptl_crystal_size_max 0.17
_exptl_crystal_size_mid 0.12
_exptl_crystal_size_min 0.1
_refine_diff_density_max 0.374
_refine_diff_density_min -0.315
_refine_diff_density_rms 0.046
_refine_ls_extinction_coef 0.0070(11)
_refine_ls_extinction_expression Fc^*^=kFc[1+0.001xFc^2^\l^3^/sin(2\q)]^-1/4^
_refine_ls_extinction_method 'SHELXL-2018/3 (Sheldrick 2018)'
_refine_ls_goodness_of_fit_ref 1.041
_refine_ls_hydrogen_treatment constr
_refine_ls_matrix_type full
_refine_ls_number_parameters 218
_refine_ls_number_reflns 5157
_refine_ls_number_restraints 0
_refine_ls_restrained_S_all 1.041
_refine_ls_R_factor_all 0.0447
_refine_ls_R_factor_gt 0.0300
_refine_ls_shift/su_max 0.000
_refine_ls_shift/su_mean 0.000
_refine_ls_structure_factor_coef Fsqd
_refine_ls_weighting_details 'w=1/[\s^2^(Fo^2^)+(0.0359P)^2^+0.4949P] where P=(Fo^2^+2Fc^2^)/3'
_refine_ls_weighting_scheme calc
_refine_ls_wR_factor_gt 0.0736
_refine_ls_wR_factor_ref 0.0831
_reflns_Friedel_coverage 0.000
_reflns_number_gt 4076
_reflns_number_total 5157
_reflns_threshold_expression 'I > 2\s(I)'
_cod_data_source_file d0nj03844j2.cif
_cod_data_source_block 1
_cod_depositor_comments 'Adding full bibliography for 7060020--7060021.cif.'
_cod_original_sg_symbol_H-M 'P 21/c'
_cod_database_code 7060020
_shelx_shelxl_version_number 2018/3
_shelx_space_group_comment
;
The symmetry employed for this shelxl refinement is uniquely defined
by the following loop, which should always be used as a source of
symmetry information in preference to the above space-group names.
They are only intended as comments.
;
_olex2_refinement_description
;
1. Fixed Uiso
 At 1.2 times of:
  All C(H) groups, All C(H,H) groups, All N(H) groups
2.a Ternary CH refined with riding coordinates:
 N2(H2)
2.b Secondary CH2 refined with riding coordinates:
 C9(H9A,H9B), C10(H10A,H10B), C8(H8A,H8B), C14(H14A,H14B), C11(H11A,H11B),
 C13(H13A,H13B), C12(H12A,H12B)
2.c Aromatic/amide H refined with riding coordinates:
 C2(H2A), C7(H7), C3(H3), C5(H5), C4(H4)
;
_olex2_submission_special_instructions 'No special instructions were received'

loop_
_space_group_symop_operation_xyz
'x, y, z'
'-x, y+1/2, -z+1/2'
'-x, -y, -z'
'x, -y-1/2, z-1/2'

loop_
_atom_site_label
_atom_site_type_symbol
_atom_site_fract_x
_atom_site_fract_y
_atom_site_fract_z
_atom_site_U_iso_or_equiv
_atom_site_adp_type
_atom_site_occupancy
_atom_site_site_symmetry_order
_atom_site_calc_flag
_atom_site_refinement_flags_posn
_atom_site_refinement_flags_adp
_atom_site_refinement_flags_occupancy
_atom_site_disorder_assembly
_atom_site_disorder_group
Zn1 Zn 0.54853(2) 0.44172(2) 0.59821(2) 0.04014(8) Uani 1 1 d . . . . .
O1 O 0.40192(9) 0.51285(14) 0.53698(7) 0.0472(3) Uani 1 1 d . . . . .
N7 N 0.72694(12) 0.64998(15) 0.62971(9) 0.0431(3) Uani 1 1 d . . . . .
N1 N 0.46454(12) 0.41844(14) 0.72069(9) 0.0414(3) Uani 1 1 d . . . . .
N2 N 0.69238(11) 0.50507(14) 0.84565(8) 0.0391(3) Uani 1 1 d . . . . .
H2 H 0.681478 0.532236 0.781834 0.047 Uiso 1 1 calc R . . . .
N4 N 0.66526(15) 0.18134(17) 0.59361(10) 0.0523(4) Uani 1 1 d . . . . .
N6 N 0.66643(14) 0.56820(16) 0.66171(9) 0.0508(4) Uani 1 1 d . . . . .
C1 C 0.29986(12) 0.53795(16) 0.56945(11) 0.0367(3) Uani 1 1 d . . . . .
N3 N 0.58411(17) 0.24361(19) 0.59524(16) 0.0749(6) Uani 1 1 d . . . . .
C2 C 0.20737(14) 0.58723(17) 0.51082(12) 0.0419(3) Uani 1 1 d . . . . .
H2A H 0.218866 0.601496 0.450086 0.050 Uiso 1 1 calc R . . . .
C6 C 0.27811(13) 0.51432(16) 0.66084(11) 0.0380(3) Uani 1 1 d . . . . .
C7 C 0.35870(15) 0.45213(16) 0.72864(11) 0.0412(3) Uani 1 1 d . . . . .
H7 H 0.330247 0.434638 0.784431 0.049 Uiso 1 1 calc R . . . .
C3 C 0.09984(14) 0.61503(18) 0.54109(13) 0.0472(4) Uani 1 1 d . . . . .
H3 H 0.040607 0.648569 0.500771 0.057 Uiso 1 1 calc R . . . .
N8 N 0.78644(18) 0.7292(2) 0.60292(13) 0.0715(5) Uani 1 1 d . . . . .
C5 C 0.16680(15) 0.54310(18) 0.68919(13) 0.0481(4) Uani 1 1 d . . . . .
H5 H 0.152669 0.527316 0.749246 0.058 Uiso 1 1 calc R . . . .
C9 C 0.58029(15) 0.44448(19) 0.87061(11) 0.0483(4) Uani 1 1 d . . . . .
H9A H 0.525784 0.515686 0.880506 0.058 Uiso 1 1 calc R . . . .
H9B H 0.595197 0.396603 0.927402 0.058 Uiso 1 1 calc R . . . .
C10 C 0.72200(16) 0.62759(18) 0.90154(12) 0.0489(4) Uani 1 1 d . . . . .
H10A H 0.731943 0.603474 0.965244 0.059 Uiso 1 1 calc R . . . .
H10B H 0.658327 0.690945 0.893378 0.059 Uiso 1 1 calc R . . . .
C8 C 0.52412(17) 0.34996(19) 0.80009(13) 0.0525(4) Uani 1 1 d . . . . .
H8A H 0.583563 0.291504 0.779456 0.063 Uiso 1 1 calc R . . . .
H8B H 0.468013 0.294844 0.828154 0.063 Uiso 1 1 calc R . . . .
C4 C 0.07922(15) 0.5935(2) 0.63088(15) 0.0527(4) Uani 1 1 d . . . . .
H4 H 0.006899 0.613060 0.651164 0.063 Uiso 1 1 calc R . . . .
N5 N 0.7444(2) 0.1101(2) 0.58865(16) 0.0860(7) Uani 1 1 d . . . . .
C14 C 0.79075(16) 0.40714(19) 0.85516(15) 0.0532(4) Uani 1 1 d . . . . .
H14A H 0.771691 0.330541 0.816663 0.064 Uiso 1 1 calc R . . . .
H14B H 0.801447 0.376295 0.917483 0.064 Uiso 1 1 calc R . . . .
C11 C 0.83222(17) 0.6917(2) 0.87434(14) 0.0578(5) Uani 1 1 d . . . . .
H11A H 0.850830 0.768575 0.912655 0.069 Uiso 1 1 calc R . . . .
H11B H 0.820106 0.722376 0.812054 0.069 Uiso 1 1 calc R . . . .
C13 C 0.90324(18) 0.4698(2) 0.82889(19) 0.0668(6) Uani 1 1 d . . . . .
H13A H 0.966209 0.405854 0.838957 0.080 Uiso 1 1 calc R . . . .
H13B H 0.895138 0.491700 0.764778 0.080 Uiso 1 1 calc R . . . .
C12 C 0.93338(18) 0.5943(3) 0.88303(18) 0.0696(6) Uani 1 1 d . . . . .
H12A H 1.001758 0.635796 0.861191 0.083 Uiso 1 1 calc R . . . .
H12B H 0.951386 0.571149 0.946353 0.083 Uiso 1 1 calc R . . . .

loop_
_atom_site_aniso_label
_atom_site_aniso_U_11
_atom_site_aniso_U_22
_atom_site_aniso_U_33
_atom_site_aniso_U_23
_atom_site_aniso_U_13
_atom_site_aniso_U_12
Zn1 0.03153(10) 0.05151(13) 0.03704(11) -0.00408(8) 0.00082(7) -0.00045(7)
O1 0.0306(5) 0.0796(9) 0.0316(5) -0.0028(5) 0.0036(4) 0.0076(5)
N7 0.0431(7) 0.0504(8) 0.0357(7) 0.0021(6) 0.0018(5) -0.0001(6)
N1 0.0382(7) 0.0481(8) 0.0375(7) 0.0006(6) 0.0000(5) -0.0050(6)
N2 0.0401(7) 0.0455(7) 0.0310(6) 0.0041(5) -0.0001(5) 0.0034(6)
N4 0.0663(10) 0.0533(9) 0.0377(7) 0.0008(6) 0.0059(7) -0.0032(8)
N6 0.0541(9) 0.0682(10) 0.0297(6) 0.0018(6) 0.0014(6) -0.0204(7)
C1 0.0289(6) 0.0437(8) 0.0378(7) -0.0086(6) 0.0038(5) -0.0035(6)
N3 0.0586(10) 0.0531(10) 0.1165(18) -0.0080(10) 0.0272(11) -0.0079(8)
C2 0.0342(7) 0.0483(9) 0.0429(8) -0.0038(7) 0.0016(6) -0.0015(6)
C6 0.0329(7) 0.0425(8) 0.0391(8) -0.0068(6) 0.0064(6) -0.0041(6)
C7 0.0427(8) 0.0450(9) 0.0364(7) -0.0050(6) 0.0072(6) -0.0084(7)
C3 0.0307(7) 0.0472(9) 0.0628(11) -0.0019(8) -0.0010(7) -0.0004(7)
N8 0.0794(13) 0.0668(11) 0.0696(12) 0.0155(9) 0.0140(10) -0.0184(10)
C5 0.0398(8) 0.0567(10) 0.0497(9) -0.0038(8) 0.0158(7) -0.0028(7)
C9 0.0421(8) 0.0683(11) 0.0345(8) 0.0071(7) 0.0027(6) -0.0006(8)
C10 0.0530(10) 0.0516(10) 0.0407(8) -0.0069(7) -0.0048(7) 0.0075(8)
C8 0.0503(9) 0.0551(10) 0.0506(10) 0.0140(8) -0.0037(8) -0.0075(8)
C4 0.0331(8) 0.0567(10) 0.0703(12) -0.0037(9) 0.0156(8) 0.0007(7)
N5 0.0944(16) 0.0871(14) 0.0787(14) 0.0221(12) 0.0201(12) 0.0339(13)
C14 0.0484(10) 0.0449(9) 0.0675(12) 0.0081(8) 0.0113(9) 0.0089(8)
C11 0.0629(11) 0.0501(10) 0.0579(11) -0.0007(9) -0.0099(9) -0.0042(9)
C13 0.0480(10) 0.0610(12) 0.0941(17) 0.0098(12) 0.0218(11) 0.0082(9)
C12 0.0459(10) 0.0755(14) 0.0853(16) 0.0127(12) -0.0058(10) -0.0056(10)

loop_
_atom_type_symbol
_atom_type_description
_atom_type_scat_dispersion_real
_atom_type_scat_dispersion_imag
_atom_type_scat_source
C C 0.0033 0.0016 'International Tables Vol C Tables 4.2.6.8 and 6.1.1.4'
H H 0.0000 0.0000 'International Tables Vol C Tables 4.2.6.8 and 6.1.1.4'
N N 0.0061 0.0033 'International Tables Vol C Tables 4.2.6.8 and 6.1.1.4'
O O 0.0106 0.0060 'International Tables Vol C Tables 4.2.6.8 and 6.1.1.4'
Zn Zn 0.2839 1.4301 'International Tables Vol C Tables 4.2.6.8 and 6.1.1.4'

loop_
_geom_angle_atom_site_label_1
_geom_angle_atom_site_label_2
_geom_angle_atom_site_label_3
_geom_angle
_geom_angle_site_symmetry_1
_geom_angle_site_symmetry_3
_geom_angle_publ_flag
O1 Zn1 O1 77.54(5) . 3_666 ?
O1 Zn1 N1 89.83(5) . . ?
O1 Zn1 N6 119.85(6) . . ?
O1 Zn1 N3 120.57(8) . . ?
N1 Zn1 O1 167.28(5) . 3_666 ?
N6 Zn1 O1 94.41(5) . 3_666 ?
N6 Zn1 N1 90.54(6) . . ?
N6 Zn1 N3 119.56(8) . . ?
N3 Zn1 O1 96.65(7) . 3_666 ?
N3 Zn1 N1 91.05(7) . . ?
Zn1 O1 Zn1 102.46(5) . 3_666 ?
C1 O1 Zn1 130.40(10) . . ?
C1 O1 Zn1 126.96(10) . 3_666 ?
N8 N7 N6 177.07(19) . . ?
C7 N1 Zn1 123.52(12) . . ?
C7 N1 C8 115.55(15) . . ?
C8 N1 Zn1 120.72(12) . . ?
C9 N2 H2 107.9 . . ?
C9 N2 C10 110.81(13) . . ?
C10 N2 H2 107.9 . . ?
C14 N2 H2 107.9 . . ?
C14 N2 C9 111.81(14) . . ?
C14 N2 C10 110.47(14) . . ?
N3 N4 N5 175.2(2) . . ?
N7 N6 Zn1 129.29(12) . . ?
O1 C1 C2 119.37(14) . . ?
O1 C1 C6 123.12(14) . . ?
C2 C1 C6 117.50(14) . . ?
N4 N3 Zn1 135.45(16) . . ?
C1 C2 H2A 119.2 . . ?
C3 C2 C1 121.66(16) . . ?
C3 C2 H2A 119.2 . . ?
C1 C6 C7 125.31(14) . . ?
C5 C6 C1 119.22(15) . . ?
C5 C6 C7 115.29(15) . . ?
N1 C7 C6 127.55(15) . . ?
N1 C7 H7 116.2 . . ?
C6 C7 H7 116.2 . . ?
C2 C3 H3 119.6 . . ?
C2 C3 C4 120.72(16) . . ?
C4 C3 H3 119.6 . . ?
C6 C5 H5 119.1 . . ?
C4 C5 C6 121.88(17) . . ?
C4 C5 H5 119.1 . . ?
N2 C9 H9A 108.7 . . ?
N2 C9 H9B 108.7 . . ?
N2 C9 C8 114.22(14) . . ?
H9A C9 H9B 107.6 . . ?
C8 C9 H9A 108.7 . . ?
C8 C9 H9B 108.7 . . ?
N2 C10 H10A 109.4 . . ?
N2 C10 H10B 109.4 . . ?
N2 C10 C11 111.00(15) . . ?
H10A C10 H10B 108.0 . . ?
C11 C10 H10A 109.4 . . ?
C11 C10 H10B 109.4 . . ?
N1 C8 C9 113.52(15) . . ?
N1 C8 H8A 108.9 . . ?
N1 C8 H8B 108.9 . . ?
C9 C8 H8A 108.9 . . ?
C9 C8 H8B 108.9 . . ?
H8A C8 H8B 107.7 . . ?
C3 C4 H4 120.5 . . ?
C5 C4 C3 118.99(16) . . ?
C5 C4 H4 120.5 . . ?
N2 C14 H14A 109.4 . . ?
N2 C14 H14B 109.4 . . ?
N2 C14 C13 111.09(15) . . ?
H14A C14 H14B 108.0 . . ?
C13 C14 H14A 109.4 . . ?
C13 C14 H14B 109.4 . . ?
C10 C11 H11A 109.4 . . ?
C10 C11 H11B 109.4 . . ?
C10 C11 C12 111.18(17) . . ?
H11A C11 H11B 108.0 . . ?
C12 C11 H11A 109.4 . . ?
C12 C11 H11B 109.4 . . ?
C14 C13 H13A 109.3 . . ?
C14 C13 H13B 109.3 . . ?
H13A C13 H13B 107.9 . . ?
C12 C13 C14 111.68(19) . . ?
C12 C13 H13A 109.3 . . ?
C12 C13 H13B 109.3 . . ?
C11 C12 H12A 109.6 . . ?
C11 C12 H12B 109.6 . . ?
C13 C12 C11 110.32(18) . . ?
C13 C12 H12A 109.6 . . ?
C13 C12 H12B 109.6 . . ?
H12A C12 H12B 108.1 . . ?

loop_
_geom_bond_atom_site_label_1
_geom_bond_atom_site_label_2
_geom_bond_distance
_geom_bond_site_symmetry_2
_geom_bond_publ_flag
Zn1 O1 1.9799(11) . ?
Zn1 O1 2.1735(12) 3_666 ?
Zn1 N1 2.1377(14) . ?
Zn1 N6 2.0291(15) . ?
Zn1 N3 2.029(2) . ?
O1 C1 1.3312(17) . ?
N7 N6 1.199(2) . ?
N7 N8 1.142(2) . ?
N1 C7 1.280(2) . ?
N1 C8 1.478(2) . ?
N2 H2 0.9800 . ?
N2 C9 1.501(2) . ?
N2 C10 1.504(2) . ?
N2 C14 1.497(2) . ?
N4 N3 1.126(2) . ?
N4 N5 1.165(3) . ?
C1 C2 1.405(2) . ?
C1 C6 1.415(2) . ?
C2 H2A 0.9300 . ?
C2 C3 1.381(2) . ?
C6 C7 1.448(2) . ?
C6 C5 1.412(2) . ?
C7 H7 0.9300 . ?
C3 H3 0.9300 . ?
C3 C4 1.386(3) . ?
C5 H5 0.9300 . ?
C5 C4 1.367(3) . ?
C9 H9A 0.9700 . ?
C9 H9B 0.9700 . ?
C9 C8 1.513(3) . ?
C10 H10A 0.9700 . ?
C10 H10B 0.9700 . ?
C10 C11 1.508(3) . ?
C8 H8A 0.9700 . ?
C8 H8B 0.9700 . ?
C4 H4 0.9300 . ?
C14 H14A 0.9700 . ?
C14 H14B 0.9700 . ?
C14 C13 1.520(3) . ?
C11 H11A 0.9700 . ?
C11 H11B 0.9700 . ?
C11 C12 1.517(3) . ?
C13 H13A 0.9700 . ?
C13 H13B 0.9700 . ?
C13 C12 1.507(3) . ?
C12 H12A 0.9700 . ?
C12 H12B 0.9700 . ?
